data_7108333
loop_
_publ_author_name
'Steffi Roters'
'Alexander Hepp'
'J. Chris Slootweg'
'Koop Lammertsma'
'Werner Uhl'

_publ_section_title
;
 Alkynide and acetonitrile activation by strained AlPC2 heterocycles
;
_journal_name_full Chem.Commun.
_journal_page_first 9616
_journal_paper_doi 10.1039/c2cc33300g
_journal_volume 48
_journal_year 2012
_chemical_formula_sum 'C44 H69 Al P2'
_chemical_formula_weight 686.91
_chemical_melting_point 429
_chemical_name_systematic
;
?
;
_space_group_IT_number 2
_symmetry_cell_setting triclinic
_symmetry_space_group_name_Hall '-P 1'
_symmetry_space_group_name_H-M 'P -1'
_atom_sites_solution_hydrogens geom
_atom_sites_solution_primary direct
_atom_sites_solution_secondary difmap
_audit_creation_method SHELXL-97
_cell_angle_alpha 95.6010(10)
_cell_angle_beta 94.7320(10)
_cell_angle_gamma 109.1340(10)
_cell_formula_units_Z 2
_cell_length_a 10.4075(2)
_cell_length_b 12.0576(2)
_cell_length_c 18.1948(3)
_cell_measurement_temperature 153(2)
_cell_volume 2130.84(7)
_computing_cell_refinement 'Bruker SAINT+'
_computing_data_collection 'Bruker SMART'
_computing_data_reduction 'Bruker SHELXTL'
_computing_molecular_graphics 'Bruker SHELXTL'
_computing_publication_material 'Bruker SHELXTL'
_computing_structure_refinement 'SHELXL-97 (Sheldrick, 1997)'
_computing_structure_solution 'SHELXS-97 (Sheldrick, 1990)'
_diffrn_ambient_temperature 153(2)
_diffrn_measured_fraction_theta_full 0.901
_diffrn_measured_fraction_theta_max 0.901
_diffrn_measurement_device_type 'CCD area detector'
_diffrn_measurement_method 'omega scans'
_diffrn_radiation_monochromator graphite
_diffrn_radiation_source 'rotating anode'
_diffrn_radiation_type CuK\a
_diffrn_radiation_wavelength 1.54184
_diffrn_reflns_av_R_equivalents 0.0319
_diffrn_reflns_av_sigmaI/netI 0.0435
_diffrn_reflns_limit_h_max 12
_diffrn_reflns_limit_h_min -12
_diffrn_reflns_limit_k_max 14
_diffrn_reflns_limit_k_min -13
_diffrn_reflns_limit_l_max 21
_diffrn_reflns_limit_l_min -21
_diffrn_reflns_number 12351
_diffrn_reflns_theta_full 67.49
_diffrn_reflns_theta_max 67.48
_diffrn_reflns_theta_min 2.46
_exptl_absorpt_coefficient_mu 1.312
_exptl_absorpt_correction_T_max 0.9023
_exptl_absorpt_correction_T_min 0.7886
_exptl_absorpt_correction_type empirical
_exptl_absorpt_process_details SADABS
_exptl_crystal_colour colourless
_exptl_crystal_density_diffrn 1.071
_exptl_crystal_density_method 'not measured'
_exptl_crystal_description octahedron
_exptl_crystal_F_000 752
_exptl_crystal_size_max 0.19
_exptl_crystal_size_mid 0.10
_exptl_crystal_size_min 0.08
_refine_diff_density_max 0.785
_refine_diff_density_min -0.565
_refine_diff_density_rms 0.075
_refine_ls_extinction_method none
_refine_ls_goodness_of_fit_ref 1.037
_refine_ls_hydrogen_treatment constr
_refine_ls_matrix_type full
_refine_ls_number_parameters 443
_refine_ls_number_reflns 6929
_refine_ls_number_restraints 0
_refine_ls_restrained_S_all 1.037
_refine_ls_R_factor_all 0.0775
_refine_ls_R_factor_gt 0.0626
_refine_ls_shift/su_max 0.004
_refine_ls_shift/su_mean 0.000
_refine_ls_structure_factor_coef Fsqd
_refine_ls_weighting_details 'calc w=1/[\s^2^(Fo^2^)+(0.1046P)^2^+1.6918P] where P=(Fo^2^+2Fc^2^)/3'
_refine_ls_weighting_scheme calc
_refine_ls_wR_factor_gt 0.1645
_refine_ls_wR_factor_ref 0.1786
_reflns_number_gt 5516
_reflns_number_total 6929
_reflns_threshold_expression >2sigma(I)
_cod_data_source_file c2cc33300g.txt
_cod_data_source_block sad2
_cod_original_cell_volume 2130.84(6)
_cod_original_sg_symbol_H-M P-1
_cod_database_code 7108333

loop_
_symmetry_equiv_pos_as_xyz
'x, y, z'
'-x, -y, -z'

loop_
_atom_site_label
_atom_site_type_symbol
_atom_site_fract_x
_atom_site_fract_y
_atom_site_fract_z
_atom_site_U_iso_or_equiv
_atom_site_adp_type
_atom_site_occupancy
_atom_site_symmetry_multiplicity
_atom_site_calc_flag
_atom_site_refinement_flags
P1 P 0.64388(7) 0.76391(6) 0.31317(4) 0.02376(19) Uani 1 1 d .
C11 C 0.7065(3) 0.6946(2) 0.38759(15) 0.0275(6) Uani 1 1 d .
C12 C 0.8031(3) 0.6374(3) 0.37331(17) 0.0337(7) Uani 1 1 d .
C121 C 0.8838(3) 0.6519(3) 0.3078(2) 0.0472(8) Uani 1 1 d .
H12A H 0.9629 0.6291 0.3180 0.057 Uiso 1 1 calc R
H12B H 0.9124 0.7332 0.2991 0.057 Uiso 1 1 calc R
H12C H 0.8274 0.6027 0.2645 0.057 Uiso 1 1 calc R
C13 C 0.8282(3) 0.5648(3) 0.42342(19) 0.0413(8) Uani 1 1 d .
H13 H 0.8926 0.5253 0.4132 0.050 Uiso 1 1 calc R
C14 C 0.7650(3) 0.5468(3) 0.48704(19) 0.0422(8) Uani 1 1 d .
C141 C 0.7956(4) 0.4675(3) 0.5401(2) 0.0620(11) Uani 1 1 d .
H14A H 0.8795 0.5100 0.5716 0.074 Uiso 1 1 calc R
H14B H 0.8045 0.3990 0.5124 0.074 Uiso 1 1 calc R
H14C H 0.7221 0.4431 0.5701 0.074 Uiso 1 1 calc R
C15 C 0.6784(3) 0.6091(3) 0.50279(17) 0.0373(7) Uani 1 1 d .
H15 H 0.6362 0.6003 0.5478 0.045 Uiso 1 1 calc R
C16 C 0.6503(3) 0.6845(2) 0.45532(16) 0.0312(6) Uani 1 1 d .
C161 C 0.5666(3) 0.7571(3) 0.48349(17) 0.0415(7) Uani 1 1 d .
H16A H 0.6216 0.8395 0.4907 0.050 Uiso 1 1 calc R
H16B H 0.5369 0.7339 0.5299 0.050 Uiso 1 1 calc R
H16C H 0.4882 0.7442 0.4478 0.050 Uiso 1 1 calc R
C31 C 0.6279(3) 0.6797(2) 0.22470(15) 0.0258(6) Uani 1 1 d .
C32 C 0.7056(3) 0.7386(2) 0.17618(16) 0.0285(6) Uani 1 1 d .
C33 C 0.7012(3) 0.6845(3) 0.09563(18) 0.0406(7) Uani 1 1 d .
C331 C 0.6461(4) 0.5494(3) 0.08834(19) 0.0455(8) Uani 1 1 d .
H33A H 0.6997 0.5228 0.1235 0.055 Uiso 1 1 calc R
H33B H 0.6517 0.5170 0.0388 0.055 Uiso 1 1 calc R
H33C H 0.5523 0.5233 0.0981 0.055 Uiso 1 1 calc R
C332 C 0.6066(5) 0.7235(3) 0.0429(2) 0.0673(12) Uani 1 1 d .
H33D H 0.5168 0.7014 0.0585 0.081 Uiso 1 1 calc R
H33E H 0.6012 0.6856 -0.0068 0.081 Uiso 1 1 calc R
H33F H 0.6426 0.8079 0.0438 0.081 Uiso 1 1 calc R
C333 C 0.8459(5) 0.7209(4) 0.0716(3) 0.0785(16) Uani 1 1 d .
H33G H 0.8794 0.8048 0.0701 0.094 Uiso 1 1 calc R
H33H H 0.8426 0.6800 0.0231 0.094 Uiso 1 1 calc R
H33I H 0.9059 0.7005 0.1066 0.094 Uiso 1 1 calc R
C41 C 0.7757(3) 0.9042(2) 0.30204(15) 0.0266(6) Uani 1 1 d .
C42 C 0.8242(3) 0.9897(2) 0.36011(16) 0.0293(6) Uani 1 1 d .
H42 H 0.7788 0.9711 0.4034 0.035 Uiso 1 1 calc R
C43 C 0.9365(3) 1.1102(2) 0.37139(18) 0.0344(7) Uani 1 1 d .
C431 C 0.8678(5) 1.2017(3) 0.3748(4) 0.097(2) Uani 1 1 d .
H43A H 0.9335 1.2773 0.3956 0.117 Uiso 1 1 calc R
H43B H 0.7951 1.1801 0.4055 0.117 Uiso 1 1 calc R
H43C H 0.8310 1.2065 0.3256 0.117 Uiso 1 1 calc R
C432 C 1.0188(5) 1.1214(5) 0.4462(3) 0.100(2) Uani 1 1 d .
H43D H 1.0712 1.0691 0.4430 0.120 Uiso 1 1 calc R
H43E H 0.9576 1.1005 0.4832 0.120 Uiso 1 1 calc R
H43F H 1.0795 1.2015 0.4596 0.120 Uiso 1 1 calc R
C433 C 1.0326(4) 1.1290(4) 0.3134(3) 0.0732(14) Uani 1 1 d .
H43G H 0.9856 1.1355 0.2672 0.088 Uiso 1 1 calc R
H43H H 1.0649 1.0632 0.3068 0.088 Uiso 1 1 calc R
H43I H 1.1090 1.2005 0.3290 0.088 Uiso 1 1 calc R
C51 C 0.4612(3) 0.7192(2) 0.31203(15) 0.0273(6) Uani 1 1 d .
C52 C 0.3636(3) 0.7652(2) 0.32440(16) 0.0331(6) Uani 1 1 d .
H52 H 0.2740 0.7070 0.3109 0.040 Uiso 1 1 calc R
C53 C 0.3552(3) 0.8844(3) 0.35400(18) 0.0363(7) Uani 1 1 d .
C533 C 0.4938(3) 0.9807(3) 0.37998(19) 0.0383(7) Uani 1 1 d .
H53A H 0.5398 0.9576 0.4206 0.046 Uiso 1 1 calc R
H53B H 0.4800 1.0537 0.3961 0.046 Uiso 1 1 calc R
H53C H 0.5487 0.9911 0.3396 0.046 Uiso 1 1 calc R
C532 C 0.2709(3) 0.8665(3) 0.4202(2) 0.0459(8) Uani 1 1 d .
H53D H 0.1836 0.8058 0.4048 0.055 Uiso 1 1 calc R
H53E H 0.2573 0.9392 0.4374 0.055 Uiso 1 1 calc R
H53F H 0.3192 0.8433 0.4598 0.055 Uiso 1 1 calc R
C531 C 0.2775(4) 0.9243(3) 0.2922(2) 0.0503(9) Uani 1 1 d .
H53G H 0.3271 0.9329 0.2497 0.060 Uiso 1 1 calc R
H53H H 0.2687 0.9988 0.3099 0.060 Uiso 1 1 calc R
H53I H 0.1881 0.8660 0.2783 0.060 Uiso 1 1 calc R
P2 P 0.84015(7) 0.88370(6) 0.21198(4) 0.0289(2) Uani 1 1 d .
C21 C 0.8101(3) 0.9884(2) 0.15069(16) 0.0314(6) Uani 1 1 d .
C22 C 0.9203(3) 1.0477(3) 0.11296(17) 0.0383(7) Uani 1 1 d .
C221 C 1.0623(3) 1.0391(3) 0.1255(2) 0.0489(8) Uani 1 1 d .
H22A H 1.1017 1.0432 0.0795 0.059 Uiso 1 1 calc R
H22B H 1.0561 0.9652 0.1431 0.059 Uiso 1 1 calc R
H22C H 1.1191 1.1034 0.1618 0.059 Uiso 1 1 calc R
C23 C 0.9001(4) 1.1200(3) 0.06073(19) 0.0483(9) Uani 1 1 d .
H23 H 0.9754 1.1600 0.0350 0.058 Uiso 1 1 calc R
C24 C 0.7762(4) 1.1359(3) 0.0449(2) 0.0497(9) Uani 1 1 d .
C241 C 0.7568(5) 1.2128(4) -0.0131(3) 0.0772(14) Uani 1 1 d .
H24A H 0.6689 1.1755 -0.0421 0.093 Uiso 1 1 calc R
H24B H 0.8275 1.2231 -0.0451 0.093 Uiso 1 1 calc R
H24C H 0.7616 1.2887 0.0112 0.093 Uiso 1 1 calc R
C25 C 0.6693(4) 1.0789(3) 0.08343(19) 0.0456(8) Uani 1 1 d .
H25 H 0.5826 1.0898 0.0734 0.055 Uiso 1 1 calc R
C26 C 0.6837(3) 1.0065(3) 0.13610(17) 0.0355(7) Uani 1 1 d .
C261 C 0.5613(3) 0.9495(3) 0.17496(18) 0.0428(8) Uani 1 1 d .
H26A H 0.4866 0.9742 0.1576 0.051 Uiso 1 1 calc R
H26B H 0.5843 0.9730 0.2276 0.051 Uiso 1 1 calc R
H26C H 0.5348 0.8649 0.1644 0.051 Uiso 1 1 calc R
Al1 Al 0.43928(8) 0.56588(7) 0.23888(4) 0.0271(2) Uani 1 1 d .
C61 C 0.4495(3) 0.4312(2) 0.29093(17) 0.0343(7) Uani 1 1 d .
H61A H 0.4973 0.4625 0.3399 0.041 Uiso 1 1 calc R
H61B H 0.3579 0.3832 0.2967 0.041 Uiso 1 1 calc R
C62 C 0.5194(4) 0.3511(3) 0.2535(2) 0.0505(9) Uani 1 1 d .
H62 H 0.6048 0.4013 0.2406 0.061 Uiso 1 1 calc R
C621 C 0.5516(6) 0.2703(4) 0.3050(3) 0.0817(15) Uani 1 1 d .
H62A H 0.4679 0.2184 0.3187 0.098 Uiso 1 1 calc R
H62B H 0.6085 0.3171 0.3489 0.098 Uiso 1 1 calc R
H62C H 0.5988 0.2242 0.2802 0.098 Uiso 1 1 calc R
C622 C 0.4367(6) 0.2797(4) 0.1831(3) 0.0791(14) Uani 1 1 d .
H62D H 0.4876 0.2362 0.1591 0.095 Uiso 1 1 calc R
H62E H 0.4171 0.3317 0.1505 0.095 Uiso 1 1 calc R
H62F H 0.3523 0.2254 0.1944 0.095 Uiso 1 1 calc R
C71 C 0.2886(3) 0.5374(3) 0.15664(17) 0.0379(7) Uani 1 1 d .
H71A H 0.3062 0.6094 0.1347 0.045 Uiso 1 1 calc R
H71B H 0.2969 0.4788 0.1194 0.045 Uiso 1 1 calc R
C72 C 0.1449(4) 0.4996(7) 0.1711(3) 0.107(2) Uani 1 1 d .
H72 H 0.1427 0.5760 0.1903 0.129 Uiso 1 1 calc R
C721 C 0.0413(4) 0.4766(5) 0.1020(3) 0.0774(14) Uani 1 1 d .
H72A H 0.0056 0.3933 0.0847 0.093 Uiso 1 1 calc R
H72B H 0.0856 0.5184 0.0637 0.093 Uiso 1 1 calc R
H72C H -0.0323 0.5037 0.1142 0.093 Uiso 1 1 calc R
C722 C 0.0954(5) 0.4412(6) 0.2286(3) 0.0941(18) Uani 1 1 d .
H72D H 0.0937 0.3609 0.2197 0.113 Uiso 1 1 calc R
H72E H 0.0043 0.4416 0.2328 0.113 Uiso 1 1 calc R
H72F H 0.1535 0.4798 0.2740 0.113 Uiso 1 1 calc R

loop_
_atom_site_aniso_label
_atom_site_aniso_U_11
_atom_site_aniso_U_22
_atom_site_aniso_U_33
_atom_site_aniso_U_23
_atom_site_aniso_U_13
_atom_site_aniso_U_12
P1 0.0231(3) 0.0207(3) 0.0229(4) -0.0022(3) 0.0004(3) 0.0033(2)
C11 0.0251(13) 0.0215(12) 0.0280(14) -0.0012(11) -0.0051(11) 0.0006(10)
C12 0.0310(15) 0.0306(14) 0.0343(16) -0.0027(13) -0.0059(13) 0.0080(12)
C121 0.0394(18) 0.061(2) 0.049(2) 0.0055(17) 0.0042(16) 0.0283(16)
C13 0.0357(17) 0.0329(16) 0.053(2) 0.0019(15) -0.0096(15) 0.0130(13)
C14 0.0417(18) 0.0290(15) 0.0440(19) 0.0056(14) -0.0135(15) 0.0005(13)
C141 0.064(3) 0.049(2) 0.068(3) 0.024(2) -0.009(2) 0.0127(18)
C15 0.0366(16) 0.0322(15) 0.0302(15) 0.0047(13) -0.0052(13) -0.0035(12)
C16 0.0274(14) 0.0294(14) 0.0268(14) -0.0007(12) -0.0042(12) -0.0007(11)
C161 0.0445(18) 0.0526(19) 0.0270(15) 0.0019(15) 0.0044(14) 0.0168(15)
C31 0.0244(13) 0.0240(13) 0.0251(14) -0.0043(11) -0.0007(11) 0.0060(10)
C32 0.0281(14) 0.0250(13) 0.0283(15) -0.0036(12) 0.0034(12) 0.0057(11)
C33 0.0475(18) 0.0323(15) 0.0337(17) -0.0042(14) 0.0132(14) 0.0028(13)
C331 0.053(2) 0.0365(17) 0.0374(18) -0.0114(15) 0.0125(16) 0.0050(14)
C332 0.114(4) 0.048(2) 0.0260(18) -0.0067(16) -0.011(2) 0.016(2)
C333 0.079(3) 0.056(2) 0.074(3) -0.029(2) 0.053(3) -0.012(2)
C41 0.0237(13) 0.0228(13) 0.0298(15) 0.0019(11) 0.0018(11) 0.0041(10)
C42 0.0270(14) 0.0283(14) 0.0295(15) -0.0011(12) 0.0022(12) 0.0070(11)
C43 0.0309(15) 0.0240(13) 0.0395(17) -0.0051(13) 0.0026(13) 0.0004(11)
C431 0.061(3) 0.033(2) 0.191(7) 0.002(3) 0.035(3) 0.0066(19)
C432 0.081(3) 0.090(3) 0.069(3) 0.012(3) -0.027(3) -0.042(3)
C433 0.058(2) 0.048(2) 0.087(3) -0.014(2) 0.025(2) -0.0147(18)
C51 0.0283(14) 0.0248(13) 0.0233(13) -0.0016(11) 0.0005(11) 0.0038(10)
C52 0.0286(14) 0.0314(15) 0.0329(16) -0.0025(13) -0.0001(12) 0.0044(11)
C53 0.0352(16) 0.0357(16) 0.0396(17) -0.0007(14) 0.0067(14) 0.0153(13)
C533 0.0413(17) 0.0288(15) 0.0440(18) -0.0043(14) 0.0067(14) 0.0128(13)
C532 0.0418(18) 0.0415(17) 0.054(2) -0.0061(16) 0.0116(16) 0.0157(14)
C531 0.0410(19) 0.057(2) 0.058(2) 0.0088(18) 0.0034(17) 0.0244(16)
P2 0.0266(4) 0.0258(4) 0.0293(4) -0.0001(3) 0.0057(3) 0.0028(3)
C21 0.0372(16) 0.0271(14) 0.0239(14) -0.0001(12) 0.0053(12) 0.0036(11)
C22 0.0414(17) 0.0303(15) 0.0327(16) -0.0007(13) 0.0065(14) -0.0009(12)
C221 0.0374(18) 0.052(2) 0.049(2) 0.0082(17) 0.0167(16) 0.0008(15)
C23 0.054(2) 0.0414(18) 0.0347(18) 0.0056(15) 0.0081(16) -0.0036(15)
C24 0.063(2) 0.0389(18) 0.0367(18) 0.0077(15) -0.0009(16) 0.0044(16)
C241 0.089(3) 0.071(3) 0.058(3) 0.029(2) -0.008(2) 0.007(2)
C25 0.053(2) 0.0414(18) 0.0382(18) 0.0003(15) -0.0043(16) 0.0143(15)
C26 0.0392(17) 0.0312(15) 0.0313(15) -0.0019(13) 0.0027(13) 0.0075(12)
C261 0.0369(17) 0.058(2) 0.0357(17) 0.0078(16) 0.0028(14) 0.0189(15)
Al1 0.0262(4) 0.0237(4) 0.0246(4) -0.0021(3) -0.0008(3) 0.0016(3)
C61 0.0358(16) 0.0268(14) 0.0320(16) 0.0019(12) -0.0016(13) 0.0013(12)
C62 0.054(2) 0.0381(18) 0.058(2) 0.0053(17) 0.0009(18) 0.0156(15)
C621 0.100(4) 0.059(3) 0.089(4) 0.006(2) -0.016(3) 0.038(3)
C622 0.125(4) 0.054(2) 0.058(3) -0.013(2) -0.004(3) 0.039(3)
C71 0.0356(16) 0.0415(17) 0.0290(16) -0.0015(13) -0.0054(13) 0.0069(13)
C72 0.036(2) 0.200(7) 0.060(3) 0.051(4) -0.012(2) -0.001(3)
C721 0.044(2) 0.110(4) 0.066(3) 0.014(3) -0.019(2) 0.015(2)
C722 0.040(2) 0.153(5) 0.083(3) 0.047(4) 0.007(2) 0.015(3)

loop_
_atom_type_symbol
_atom_type_description
_atom_type_scat_dispersion_real
_atom_type_scat_dispersion_imag
_atom_type_scat_source
C C 0.0181 0.0091 'International Tables Vol C Tables 4.2.6.8 and 6.1.1.4'
H H 0.0000 0.0000 'International Tables Vol C Tables 4.2.6.8 and 6.1.1.4'
Al Al 0.2130 0.2455 'International Tables Vol C Tables 4.2.6.8 and 6.1.1.4'
P P 0.2955 0.4335 'International Tables Vol C Tables 4.2.6.8 and 6.1.1.4'

loop_
_geom_angle_atom_site_label_1
_geom_angle_atom_site_label_2
_geom_angle_atom_site_label_3
_geom_angle
C31 P1 C51 91.87(12)
C31 P1 C41 101.39(13)
C51 P1 C41 133.12(12)
C31 P1 C11 110.70(12)
C51 P1 C11 106.52(13)
C41 P1 C11 110.08(12)
C31 P1 Al1 47.80(9)
C51 P1 Al1 49.70(9)
C41 P1 Al1 144.67(9)
C11 P1 Al1 98.83(8)
C16 C11 C12 118.4(3)
C16 C11 P1 122.0(2)
C12 C11 P1 119.2(2)
C13 C12 C11 118.6(3)
C13 C12 C121 117.0(3)
C11 C12 C121 124.3(3)
C12 C121 H12A 109.5
C12 C121 H12B 109.5
H12A C121 H12B 109.5
C12 C121 H12C 109.5
H12A C121 H12C 109.5
H12B C121 H12C 109.5
C14 C13 C12 123.1(3)
C14 C13 H13 118.4
C12 C13 H13 118.4
C13 C14 C15 117.6(3)
C13 C14 C141 121.4(3)
C15 C14 C141 120.9(3)
C14 C141 H14A 109.5
C14 C141 H14B 109.5
H14A C141 H14B 109.5
C14 C141 H14C 109.5
H14A C141 H14C 109.5
H14B C141 H14C 109.5
C14 C15 C16 122.0(3)
C14 C15 H15 119.0
C16 C15 H15 119.0
C15 C16 C11 119.7(3)
C15 C16 C161 116.3(3)
C11 C16 C161 123.9(3)
C16 C161 H16A 109.5
C16 C161 H16B 109.5
H16A C161 H16B 109.5
C16 C161 H16C 109.5
H16A C161 H16C 109.5
H16B C161 H16C 109.5
C32 C31 P1 114.5(2)
C32 C31 Al1 145.5(2)
P1 C31 Al1 92.03(12)
C31 C32 C33 122.8(2)
C31 C32 P2 118.0(2)
C33 C32 P2 118.6(2)
C331 C33 C332 107.8(3)
C331 C33 C32 110.6(3)
C332 C33 C32 110.5(3)
C331 C33 C333 107.4(3)
C332 C33 C333 109.9(4)
C32 C33 C333 110.6(3)
C33 C331 H33A 109.5
C33 C331 H33B 109.5
H33A C331 H33B 109.5
C33 C331 H33C 109.5
H33A C331 H33C 109.5
H33B C331 H33C 109.5
C33 C332 H33D 109.5
C33 C332 H33E 109.5
H33D C332 H33E 109.5
C33 C332 H33F 109.5
H33D C332 H33F 109.5
H33E C332 H33F 109.5
C33 C333 H33G 109.5
C33 C333 H33H 109.5
H33G C333 H33H 109.5
C33 C333 H33I 109.5
H33G C333 H33I 109.5
H33H C333 H33I 109.5
C42 C41 P1 119.6(2)
C42 C41 P2 131.4(2)
P1 C41 P2 107.77(13)
C41 C42 C43 133.0(3)
C41 C42 H42 113.5
C43 C42 H42 113.5
C433 C43 C431 110.7(4)
C433 C43 C432 108.3(4)
C431 C43 C432 108.7(4)
C433 C43 C42 114.7(3)
C431 C43 C42 107.2(3)
C432 C43 C42 107.0(3)
C43 C431 H43A 109.5
C43 C431 H43B 109.5
H43A C431 H43B 109.5
C43 C431 H43C 109.5
H43A C431 H43C 109.5
H43B C431 H43C 109.5
C43 C432 H43D 109.5
C43 C432 H43E 109.5
H43D C432 H43E 109.5
C43 C432 H43F 109.5
H43D C432 H43F 109.5
H43E C432 H43F 109.5
C43 C433 H43G 109.5
C43 C433 H43H 109.5
H43G C433 H43H 109.5
C43 C433 H43I 109.5
H43G C433 H43I 109.5
H43H C433 H43I 109.5
C52 C51 P1 140.3(2)
C52 C51 Al1 126.3(2)
P1 C51 Al1 89.75(12)
C51 C52 C53 137.4(3)
C51 C52 H52 111.3
C53 C52 H52 111.3
C52 C53 C533 114.5(2)
C52 C53 C531 107.7(3)
C533 C53 C531 109.7(3)
C52 C53 C532 107.7(3)
C533 C53 C532 108.5(3)
C531 C53 C532 108.5(3)
C53 C533 H53A 109.5
C53 C533 H53B 109.5
H53A C533 H53B 109.5
C53 C533 H53C 109.5
H53A C533 H53C 109.5
H53B C533 H53C 109.5
C53 C532 H53D 109.5
C53 C532 H53E 109.5
H53D C532 H53E 109.5
C53 C532 H53F 109.5
H53D C532 H53F 109.5
H53E C532 H53F 109.5
C53 C531 H53G 109.5
C53 C531 H53H 109.5
H53G C531 H53H 109.5
C53 C531 H53I 109.5
H53G C531 H53I 109.5
H53H C531 H53I 109.5
C41 P2 C21 110.54(12)
C41 P2 C32 96.39(12)
C21 P2 C32 105.16(13)
C22 C21 C26 118.9(3)
C22 C21 P2 116.4(2)
C26 C21 P2 124.6(2)
C23 C22 C21 119.1(3)
C23 C22 C221 116.8(3)
C21 C22 C221 124.1(3)
C22 C221 H22A 109.5
C22 C221 H22B 109.5
H22A C221 H22B 109.5
C22 C221 H22C 109.5
H22A C221 H22C 109.5
H22B C221 H22C 109.5
C24 C23 C22 122.4(3)
C24 C23 H23 118.8
C22 C23 H23 118.8
C23 C24 C25 118.0(3)
C23 C24 C241 121.1(4)
C25 C24 C241 120.9(4)
C24 C241 H24A 109.5
C24 C241 H24B 109.5
H24A C241 H24B 109.5
C24 C241 H24C 109.5
H24A C241 H24C 109.5
H24B C241 H24C 109.5
C24 C25 C26 122.2(3)
C24 C25 H25 118.9
C26 C25 H25 118.9
C25 C26 C21 119.5(3)
C25 C26 C261 117.7(3)
C21 C26 C261 122.8(3)
C26 C261 H26A 109.5
C26 C261 H26B 109.5
H26A C261 H26B 109.5
C26 C261 H26C 109.5
H26A C261 H26C 109.5
H26B C261 H26C 109.5
C61 Al1 C71 119.00(13)
C61 Al1 C31 112.97(12)
C71 Al1 C31 116.74(13)
C61 Al1 C51 113.24(12)
C71 Al1 C51 110.83(12)
C31 Al1 C51 76.48(10)
C61 Al1 P1 105.94(9)
C71 Al1 P1 134.84(10)
C31 Al1 P1 40.17(7)
C51 Al1 P1 40.56(8)
C62 C61 Al1 116.4(2)
C62 C61 H61A 108.2
Al1 C61 H61A 108.2
C62 C61 H61B 108.2
Al1 C61 H61B 108.2
H61A C61 H61B 107.3
C622 C62 C621 110.0(3)
C622 C62 C61 112.1(3)
C621 C62 C61 112.1(3)
C622 C62 H62 107.4
C621 C62 H62 107.4
C61 C62 H62 107.4
C62 C621 H62A 109.5
C62 C621 H62B 109.5
H62A C621 H62B 109.5
C62 C621 H62C 109.5
H62A C621 H62C 109.5
H62B C621 H62C 109.5
C62 C622 H62D 109.5
C62 C622 H62E 109.5
H62D C622 H62E 109.5
C62 C622 H62F 109.5
H62D C622 H62F 109.5
H62E C622 H62F 109.5
C72 C71 Al1 120.8(3)
C72 C71 H71A 107.1
Al1 C71 H71A 107.1
C72 C71 H71B 107.1
Al1 C71 H71B 107.1
H71A C71 H71B 106.8
C722 C72 C71 125.1(4)
C722 C72 C721 115.1(4)
C71 C72 C721 114.5(4)
C722 C72 H72 97.7
C71 C72 H72 97.7
C721 C72 H72 97.7
C72 C721 H72A 109.5
C72 C721 H72B 109.5
H72A C721 H72B 109.5
C72 C721 H72C 109.5
H72A C721 H72C 109.5
H72B C721 H72C 109.5
C72 C722 H72D 109.5
C72 C722 H72E 109.5
H72D C722 H72E 109.5
C72 C722 H72F 109.5
H72D C722 H72F 109.5
H72E C722 H72F 109.5

loop_
_geom_bond_atom_site_label_1
_geom_bond_atom_site_label_2
_geom_bond_distance
P1 C31 1.782(3)
P1 C51 1.795(3)
P1 C41 1.837(3)
P1 C11 1.841(3)
P1 Al1 2.7613(10)
C11 C16 1.406(4)
C11 C12 1.421(4)
C12 C13 1.390(4)
C12 C121 1.505(5)
C121 H12A 0.9599
C121 H12B 0.9599
C121 H12C 0.9599
C13 C14 1.378(5)
C13 H13 0.9600
C14 C15 1.380(5)
C14 C141 1.509(5)
C141 H14A 0.9599
C141 H14B 0.9599
C141 H14C 0.9599
C15 C16 1.394(4)
C15 H15 0.9600
C16 C161 1.507(4)
C161 H16A 0.9599
C161 H16B 0.9599
C161 H16C 0.9599
C31 C32 1.342(4)
C31 Al1 2.047(3)
C32 C33 1.536(4)
C32 P2 1.862(3)
C33 C331 1.528(4)
C33 C332 1.532(5)
C33 C333 1.537(5)
C331 H33A 0.9599
C331 H33B 0.9599
C331 H33C 0.9599
C332 H33D 0.9599
C332 H33E 0.9599
C332 H33F 0.9599
C333 H33G 0.9599
C333 H33H 0.9599
C333 H33I 0.9599
C41 C42 1.338(4)
C41 P2 1.846(3)
C42 C43 1.519(4)
C42 H42 0.9600
C43 C433 1.496(5)
C43 C431 1.498(5)
C43 C432 1.516(5)
C431 H43A 0.9599
C431 H43B 0.9599
C431 H43C 0.9599
C432 H43D 0.9599
C432 H43E 0.9599
C432 H43F 0.9599
C433 H43G 0.9599
C433 H43H 0.9599
C433 H43I 0.9599
C51 C52 1.332(4)
C51 Al1 2.106(3)
C52 C53 1.518(4)
C52 H52 0.9600
C53 C533 1.527(4)
C53 C531 1.536(5)
C53 C532 1.540(4)
C533 H53A 0.9599
C533 H53B 0.9599
C533 H53C 0.9599
C532 H53D 0.9599
C532 H53E 0.9599
C532 H53F 0.9599
C531 H53G 0.9599
C531 H53H 0.9599
C531 H53I 0.9599
P2 C21 1.847(3)
C21 C22 1.410(4)
C21 C26 1.411(4)
C22 C23 1.398(5)
C22 C221 1.516(5)
C221 H22A 0.9599
C221 H22B 0.9599
C221 H22C 0.9599
C23 C24 1.376(5)
C23 H23 0.9600
C24 C25 1.387(5)
C24 C241 1.514(5)
C241 H24A 0.9599
C241 H24B 0.9599
C241 H24C 0.9599
C25 C26 1.388(5)
C25 H25 0.9600
C26 C261 1.505(4)
C261 H26A 0.9599
C261 H26B 0.9599
C261 H26C 0.9599
Al1 C61 1.985(3)
Al1 C71 1.994(3)
C61 C62 1.530(5)
C61 H61A 0.9600
C61 H61B 0.9600
C62 C622 1.497(6)
C62 C621 1.510(6)
C62 H62 0.9600
C621 H62A 0.9599
C621 H62B 0.9599
C621 H62C 0.9599
C622 H62D 0.9599
C622 H62E 0.9599
C622 H62F 0.9599
C71 C72 1.468(5)
C71 H71A 0.9600
C71 H71B 0.9600
C72 C722 1.362(7)
C72 C721 1.526(5)
C72 H72 0.9600
C721 H72A 0.9599
C721 H72B 0.9599
C721 H72C 0.9599
C722 H72D 0.9599
C722 H72E 0.9599
C722 H72F 0.9599

loop_
_geom_torsion_atom_site_label_1
_geom_torsion_atom_site_label_2
_geom_torsion_atom_site_label_3
_geom_torsion_atom_site_label_4
_geom_torsion
C31 P1 C11 C16 -136.9(2)
C51 P1 C11 C16 -38.4(2)
C41 P1 C11 C16 111.8(2)
Al1 P1 C11 C16 -88.8(2)
C31 P1 C11 C12 35.6(2)
C51 P1 C11 C12 134.1(2)
C41 P1 C11 C12 -75.7(2)
Al1 P1 C11 C12 83.7(2)
C16 C11 C12 C13 6.0(4)
P1 C11 C12 C13 -166.8(2)
C16 C11 C12 C121 -172.6(3)
P1 C11 C12 C121 14.7(4)
C11 C12 C13 C14 -0.9(4)
C121 C12 C13 C14 177.8(3)
C12 C13 C14 C15 -3.4(5)
C12 C13 C14 C141 -179.8(3)
C13 C14 C15 C16 2.5(4)
C141 C14 C15 C16 178.9(3)
C14 C15 C16 C11 2.7(4)
C14 C15 C16 C161 -173.4(3)
C12 C11 C16 C15 -6.9(4)
P1 C11 C16 C15 165.6(2)
C12 C11 C16 C161 168.9(3)
P1 C11 C16 C161 -18.5(4)
C51 P1 C31 C32 131.9(2)
C41 P1 C31 C32 -2.8(2)
C11 P1 C31 C32 -119.6(2)
Al1 P1 C31 C32 157.3(3)
C51 P1 C31 Al1 -25.40(12)
C41 P1 C31 Al1 -160.17(11)
C11 P1 C31 Al1 83.05(13)
P1 C31 C32 C33 -176.6(2)
Al1 C31 C32 C33 -39.5(5)
P1 C31 C32 P2 11.8(3)
Al1 C31 C32 P2 148.9(3)
C31 C32 C33 C331 -22.2(4)
P2 C32 C33 C331 149.4(2)
C31 C32 C33 C332 97.1(4)
P2 C32 C33 C332 -91.4(3)
C31 C32 C33 C333 -141.0(3)
P2 C32 C33 C333 30.6(4)
C31 P1 C41 C42 -175.1(2)
C51 P1 C41 C42 81.4(3)
C11 P1 C41 C42 -57.8(3)
Al1 P1 C41 C42 159.17(17)
C31 P1 C41 P2 -6.63(16)
C51 P1 C41 P2 -110.19(17)
C11 P1 C41 P2 110.60(15)
Al1 P1 C41 P2 -32.4(2)
P1 C41 C42 C43 175.6(2)
P2 C41 C42 C43 10.3(5)
C41 C42 C43 C433 -15.3(5)
C41 C42 C43 C431 108.2(4)
C41 C42 C43 C432 -135.4(4)
C31 P1 C51 C52 -132.7(4)
C41 P1 C51 C52 -25.2(4)
C11 P1 C51 C52 115.0(4)
Al1 P1 C51 C52 -157.4(4)
C31 P1 C51 Al1 24.62(12)
C41 P1 C51 Al1 132.17(14)
C11 P1 C51 Al1 -87.62(12)
P1 C51 C52 C53 -7.1(6)
Al1 C51 C52 C53 -158.5(3)
C51 C52 C53 C533 -2.6(5)
C51 C52 C53 C531 119.7(4)
C51 C52 C53 C532 -123.4(4)
C42 C41 P2 C21 -73.6(3)
P1 C41 P2 C21 119.82(14)
C42 C41 P2 C32 177.6(3)
P1 C41 P2 C32 10.98(15)
C31 C32 P2 C41 -14.7(2)
C33 C32 P2 C41 173.4(2)
C31 C32 P2 C21 -128.0(2)
C33 C32 P2 C21 60.0(3)
C41 P2 C21 C22 134.8(2)
C32 P2 C21 C22 -122.2(2)
C41 P2 C21 C26 -49.3(3)
C32 P2 C21 C26 53.7(3)
C26 C21 C22 C23 -1.8(4)
P2 C21 C22 C23 174.3(2)
C26 C21 C22 C221 177.9(3)
P2 C21 C22 C221 -6.0(4)
C21 C22 C23 C24 0.2(5)
C221 C22 C23 C24 -179.5(3)
C22 C23 C24 C25 1.0(5)
C22 C23 C24 C241 -178.8(3)
C23 C24 C25 C26 -0.7(5)
C241 C24 C25 C26 179.1(3)
C24 C25 C26 C21 -0.8(5)
C24 C25 C26 C261 179.7(3)
C22 C21 C26 C25 2.1(4)
P2 C21 C26 C25 -173.7(2)
C22 C21 C26 C261 -178.5(3)
P2 C21 C26 C261 5.8(4)
C32 C31 Al1 C61 130.6(4)
P1 C31 Al1 C61 -87.73(14)
C32 C31 Al1 C71 -12.9(4)
P1 C31 Al1 C71 128.84(13)
C32 C31 Al1 C51 -119.6(4)
P1 C31 Al1 C51 22.08(11)
C32 C31 Al1 P1 -141.7(4)
C52 C51 Al1 C61 -110.2(3)
P1 C51 Al1 C61 87.59(14)
C52 C51 Al1 C71 26.5(3)
P1 C51 Al1 C71 -135.70(13)
C52 C51 Al1 C31 140.3(3)
P1 C51 Al1 C31 -21.90(11)
C52 C51 Al1 P1 162.2(3)
C31 P1 Al1 C61 106.90(15)
C51 P1 Al1 C61 -107.30(15)
C41 P1 Al1 C61 142.00(18)
C11 P1 Al1 C61 -3.09(14)
C31 P1 Al1 C71 -78.79(18)
C51 P1 Al1 C71 67.00(18)
C41 P1 Al1 C71 -43.7(2)
C11 P1 Al1 C71 171.22(16)
C51 P1 Al1 C31 145.79(17)
C41 P1 Al1 C31 35.10(19)
C11 P1 Al1 C31 -109.99(15)
C31 P1 Al1 C51 -145.79(17)
C41 P1 Al1 C51 -110.70(19)
C11 P1 Al1 C51 104.21(15)
C71 Al1 C61 C62 83.0(3)
C31 Al1 C61 C62 -59.5(3)
C51 Al1 C61 C62 -144.1(2)
P1 Al1 C61 C62 -101.6(2)
Al1 C61 C62 C622 -69.1(4)
Al1 C61 C62 C621 166.5(3)
C61 Al1 C71 C72 63.7(5)
C31 Al1 C71 C72 -155.2(4)
C51 Al1 C71 C72 -70.2(4)
P1 Al1 C71 C72 -110.1(4)
Al1 C71 C72 C722 -24.8(9)
Al1 C71 C72 C721 -177.6(4)
